data_1552886
loop_
_publ_author_name
'Nickerson, Leslie A.'
'Bergstrom, Benjamin D.'
'Gao, Mingchun'
'Shiue, Yuan-Shin'
'Laconsay, Croix J.'
'Culberson, Matthew R.'
'Knauss, Walker A.'
'Fettinger, James C.'
'Tantillo, Dean J.'
'Shaw, Jared T.'

_publ_section_title
;
 Enantioselective synthesis of isochromans and tetrahydroisoquinolines by
 C-H insertion of donor/donor carbenes.
;
_journal_issue 2
_journal_name_full 'Chemical science'
_journal_page_first 494
_journal_page_last 498
_journal_paper_doi 10.1039/c9sc05111b
_journal_volume 11
_journal_year 2020
_chemical_absolute_configuration ad
_chemical_formula_moiety 'C23 H19 N O2'
_chemical_formula_sum 'C23 H19 N O2'
_chemical_formula_weight 341.39
_space_group_crystal_system orthorhombic
_space_group_IT_number 19
_space_group_name_Hall 'P 2ac 2ab'
_space_group_name_H-M_alt 'P 21 21 21'
_atom_sites_solution_hydrogens difmap
_audit_creation_method SHELXL-2018/3
_audit_update_record
;
2019-06-28 deposited with the CCDC.	2019-11-11 downloaded from the CCDC.
;
_cell_angle_alpha 90
_cell_angle_beta 90
_cell_angle_gamma 90
_cell_formula_units_Z 4
_cell_length_a 5.5431(2)
_cell_length_b 17.2727(6)
_cell_length_c 17.7127(6)
_cell_measurement_reflns_used 9462
_cell_measurement_temperature 100(2)
_cell_measurement_theta_max 72.09
_cell_measurement_theta_min 2.56
_cell_volume 1695.89(10)
_computing_cell_refinement 'SAINT (8.38a) (Bruker, 2017)'
_computing_data_collection 'Apex3 (2017.3) (Bruker, 2017)'
_computing_data_reduction 'SAINT (8.38a) (Bruker, 2017)'
_computing_molecular_graphics 'Bruker SHELXTL'
_computing_publication_material 'Bruker SHELXTL'
_computing_structure_refinement 'SHELXL-2018/3 (Sheldrick, 2018)'
_computing_structure_solution 'SHELXT (Sheldrick, 2014)'
_diffrn_ambient_temperature 100(2)
_diffrn_measured_fraction_theta_full 1.000
_diffrn_measured_fraction_theta_max 1.000
_diffrn_measurement_device_type 'Bruker Photon100 CMOS'
_diffrn_measurement_method '\f and \w scans'
_diffrn_radiation_type CuK\a
_diffrn_radiation_wavelength 1.54178
_diffrn_reflns_av_R_equivalents 0.0184
_diffrn_reflns_av_unetI/netI 0.0158
_diffrn_reflns_Laue_measured_fraction_full 1.000
_diffrn_reflns_Laue_measured_fraction_max 1.000
_diffrn_reflns_limit_h_max 6
_diffrn_reflns_limit_h_min -5
_diffrn_reflns_limit_k_max 21
_diffrn_reflns_limit_k_min -21
_diffrn_reflns_limit_l_max 21
_diffrn_reflns_limit_l_min -21
_diffrn_reflns_number 10237
_diffrn_reflns_point_group_measured_fraction_full 1.000
_diffrn_reflns_point_group_measured_fraction_max 0.998
_diffrn_reflns_theta_full 67.679
_diffrn_reflns_theta_max 72.081
_diffrn_reflns_theta_min 3.574
_exptl_absorpt_coefficient_mu 0.675
_exptl_absorpt_correction_T_max 0.9370
_exptl_absorpt_correction_T_min 0.8744
_exptl_absorpt_correction_type multi-scan
_exptl_absorpt_process_details 'SADABS 2016/2 (Sheldrick, 2016)'
_exptl_crystal_colour Colorless
_exptl_crystal_density_diffrn 1.337
_exptl_crystal_description Block
_exptl_crystal_F_000 720
_exptl_crystal_size_max 0.214
_exptl_crystal_size_mid 0.106
_exptl_crystal_size_min 0.076
_refine_diff_density_max 0.195
_refine_diff_density_min -0.160
_refine_diff_density_rms 0.031
_refine_ls_abs_structure_details
; 
 Flack x determined using 1342 quotients [(I+)-(I-)]/[(I+)+(I-)] 
 (Parsons, Flack and Wagner, Acta Cryst. B69 (2013) 249-259). 
;
_refine_ls_abs_structure_Flack -0.08(6)
_refine_ls_extinction_coef 0.0042(4)
_refine_ls_extinction_expression Fc^*^=kFc[1+0.001xFc^2^\l^3^/sin(2\q)]^-1/4^
_refine_ls_extinction_method 'SHELXL-2018/3 (Sheldrick 2018)'
_refine_ls_goodness_of_fit_ref 1.043
_refine_ls_hydrogen_treatment refall
_refine_ls_matrix_type full
_refine_ls_number_parameters 312
_refine_ls_number_reflns 3335
_refine_ls_number_restraints 0
_refine_ls_restrained_S_all 1.043
_refine_ls_R_factor_all 0.0258
_refine_ls_R_factor_gt 0.0250
_refine_ls_shift/su_max 0.000
_refine_ls_shift/su_mean 0.000
_refine_ls_structure_factor_coef Fsqd
_refine_ls_weighting_details 'w=1/[\s^2^(Fo^2^)+(0.0378P)^2^+0.3293P] where P=(Fo^2^+2Fc^2^)/3'
_refine_ls_weighting_scheme calc
_refine_ls_wR_factor_gt 0.0645
_refine_ls_wR_factor_ref 0.0651
_reflns_Friedel_coverage 0.706
_reflns_Friedel_fraction_full 0.999
_reflns_Friedel_fraction_max 0.996
_reflns_number_gt 3267
_reflns_number_total 3335
_reflns_threshold_expression 'I > 2\s(I)'
_cod_data_source_file c9sc05111b3.cif
_cod_data_source_block JF2831FMI
_cod_depositor_comments
;
The following automatic conversions were performed:

data item '_exptl_absorpt_correction_type' value 'Multi-scan' was
changed to 'multi-scan' in accordance with the
/home/data/users/saulius/crontab/automatic-downloads/rss-feeds/RSC/lib/dictionaries/cif_core.dic
dictionary named 'cif_core.dic' version 2.4.2 last updated on
2011-04-26.

Automatic conversion script
Id: cif_fix_values 6909 2019-04-08 15:41:33Z antanas 

 Adding full bibliography for 1552883--1552886.cif.

 Adding full bibliography for 1552883--1552886.cif.
;
_cod_database_code 1552886
_shelx_shelxl_version_number 2018/3
_shelx_space_group_comment
; 
The symmetry employed for this shelxl refinement is uniquely defined 
by the following loop, which should always be used as a source of 
symmetry information in preference to the above space-group names. 
They are only intended as comments. 
;
_shelx_estimated_absorpt_t_min 0.869
_shelx_estimated_absorpt_t_max 0.950

loop_
_space_group_symop_operation_xyz
'x, y, z'
'-x+1/2, -y, z+1/2'
'-x, y+1/2, -z+1/2'
'x+1/2, -y+1/2, -z'

loop_
_atom_site_label
_atom_site_type_symbol
_atom_site_fract_x
_atom_site_fract_y
_atom_site_fract_z
_atom_site_U_iso_or_equiv
_atom_site_adp_type
_atom_site_occupancy
_atom_site_site_symmetry_order
_atom_site_calc_flag
C1 C 0.7252(3) 0.44513(9) 0.12222(8) 0.0143(3) Uani 1 1 d
H1 H 0.804(3) 0.4697(10) 0.0760(10) 0.008(4) Uiso 1 1 d
O1 O 0.4745(2) 0.46443(6) 0.12087(6) 0.0154(2) Uani 1 1 d
C2 C 0.8445(3) 0.48384(9) 0.19197(9) 0.0136(3) Uani 1 1 d
H2 H 1.009(4) 0.4745(11) 0.1857(11) 0.012(4) Uiso 1 1 d
C3 C 0.7938(3) 0.57032(8) 0.18826(8) 0.0139(3) Uani 1 1 d
C4 C 0.5973(3) 0.59820(9) 0.14748(8) 0.0142(3) Uani 1 1 d
C5 C 0.4419(3) 0.54412(9) 0.10133(9) 0.0160(3) Uani 1 1 d
H5A H 0.269(4) 0.5576(11) 0.1094(11) 0.019(5) Uiso 1 1 d
H5B H 0.481(4) 0.5509(10) 0.0470(10) 0.010(4) Uiso 1 1 d
C6 C 0.5462(3) 0.67739(9) 0.14714(9) 0.0159(3) Uani 1 1 d
H6 H 0.414(4) 0.6963(11) 0.1190(11) 0.018(5) Uiso 1 1 d
C7 C 0.6926(3) 0.72839(9) 0.18625(9) 0.0161(3) Uani 1 1 d
H7 H 0.657(4) 0.7828(12) 0.1860(11) 0.016(5) Uiso 1 1 d
C8 C 0.8923(3) 0.70120(9) 0.22602(9) 0.0164(3) Uani 1 1 d
H8 H 0.993(4) 0.7368(11) 0.2522(11) 0.019(5) Uiso 1 1 d
C9 C 0.9410(3) 0.62245(9) 0.22708(8) 0.0154(3) Uani 1 1 d
H9 H 1.074(4) 0.6042(11) 0.2544(12) 0.019(5) Uiso 1 1 d
C10 C 0.7526(3) 0.35823(8) 0.11718(8) 0.0144(3) Uani 1 1 d
C11 C 0.5795(3) 0.30786(9) 0.14698(9) 0.0161(3) Uani 1 1 d
H11 H 0.439(4) 0.3285(11) 0.1728(11) 0.017(5) Uiso 1 1 d
C12 C 0.6061(3) 0.22835(9) 0.14017(9) 0.0166(3) Uani 1 1 d
H12 H 0.488(4) 0.1936(12) 0.1625(12) 0.019(5) Uiso 1 1 d
C13 C 0.8056(3) 0.19753(9) 0.10330(8) 0.0142(3) Uani 1 1 d
O13 O 0.8166(2) 0.11828(6) 0.10054(6) 0.0173(2) Uani 1 1 d
C14 C 0.9804(3) 0.24677(9) 0.07291(8) 0.0160(3) Uani 1 1 d
H14 H 1.118(4) 0.2268(12) 0.0466(11) 0.020(5) Uiso 1 1 d
C15 C 0.9510(3) 0.32671(9) 0.08031(9) 0.0161(3) Uani 1 1 d
H15 H 1.069(5) 0.3604(13) 0.0592(12) 0.029(6) Uiso 1 1 d
C16 C 1.0348(3) 0.08528(9) 0.07188(10) 0.0201(3) Uani 1 1 d
H16A H 1.177(4) 0.1047(13) 0.0984(13) 0.027(6) Uiso 1 1 d
H16B H 1.048(4) 0.0975(12) 0.0182(12) 0.025(5) Uiso 1 1 d
H16C H 1.024(4) 0.0290(13) 0.0825(12) 0.026(5) Uiso 1 1 d
C17 C 0.7634(3) 0.44941(8) 0.26673(8) 0.0137(3) Uani 1 1 d
C18 C 0.5549(3) 0.47496(9) 0.30336(9) 0.0170(3) Uani 1 1 d
H18 H 0.455(4) 0.5171(12) 0.2822(12) 0.021(5) Uiso 1 1 d
C19 C 0.4844(3) 0.44277(9) 0.37167(9) 0.0173(3) Uani 1 1 d
H19 H 0.340(4) 0.4604(12) 0.3959(12) 0.025(5) Uiso 1 1 d
C20 C 0.6217(3) 0.38377(9) 0.40418(9) 0.0155(3) Uani 1 1 d
C21 C 0.8327(3) 0.35795(9) 0.36914(9) 0.0161(3) Uani 1 1 d
H21 H 0.930(4) 0.3162(12) 0.3922(12) 0.021(5) Uiso 1 1 d
C22 C 0.9006(3) 0.39135(9) 0.30085(9) 0.0148(3) Uani 1 1 d
H22 H 1.047(4) 0.3748(11) 0.2763(11) 0.018(5) Uiso 1 1 d
C23 C 0.5379(3) 0.34795(9) 0.47341(9) 0.0182(3) Uani 1 1 d
N23 N 0.4648(3) 0.31932(9) 0.52717(8) 0.0250(3) Uani 1 1 d

loop_
_atom_site_aniso_label
_atom_site_aniso_U_11
_atom_site_aniso_U_22
_atom_site_aniso_U_33
_atom_site_aniso_U_23
_atom_site_aniso_U_13
_atom_site_aniso_U_12
C1 0.0136(7) 0.0147(7) 0.0147(7) 0.0012(6) 0.0002(6) -0.0005(6)
O1 0.0134(5) 0.0124(5) 0.0205(5) 0.0002(4) -0.0022(4) -0.0002(4)
C2 0.0120(7) 0.0130(7) 0.0159(7) 0.0001(5) -0.0002(6) 0.0002(5)
C3 0.0143(7) 0.0147(7) 0.0126(7) 0.0018(5) 0.0031(6) -0.0001(6)
C4 0.0136(7) 0.0153(7) 0.0136(7) 0.0009(5) 0.0020(6) -0.0006(6)
C5 0.0157(7) 0.0148(7) 0.0175(7) 0.0010(6) -0.0029(6) 0.0009(6)
C6 0.0155(7) 0.0165(7) 0.0158(7) 0.0020(5) -0.0005(6) 0.0004(6)
C7 0.0198(8) 0.0111(7) 0.0175(7) 0.0018(6) 0.0017(6) 0.0003(6)
C8 0.0187(8) 0.0157(7) 0.0148(7) -0.0001(6) -0.0003(6) -0.0037(6)
C9 0.0148(7) 0.0178(7) 0.0134(6) 0.0020(5) -0.0001(6) -0.0008(6)
C10 0.0165(7) 0.0145(7) 0.0120(6) 0.0002(5) -0.0030(6) -0.0007(6)
C11 0.0144(7) 0.0182(7) 0.0156(7) -0.0006(6) 0.0012(6) 0.0007(6)
C12 0.0166(8) 0.0172(7) 0.0161(7) 0.0013(6) 0.0010(6) -0.0040(6)
C13 0.0169(7) 0.0137(7) 0.0121(6) -0.0008(5) -0.0036(6) -0.0010(6)
O13 0.0179(5) 0.0138(5) 0.0203(5) -0.0013(4) 0.0012(5) -0.0005(4)
C14 0.0160(8) 0.0173(7) 0.0149(7) 0.0005(5) 0.0018(6) 0.0012(6)
C15 0.0150(7) 0.0170(7) 0.0161(7) 0.0022(5) 0.0009(6) -0.0022(6)
C16 0.0231(9) 0.0147(7) 0.0225(8) -0.0009(6) 0.0047(7) 0.0029(7)
C17 0.0142(7) 0.0122(6) 0.0146(7) -0.0011(5) -0.0024(6) -0.0024(6)
C18 0.0166(8) 0.0145(7) 0.0200(7) 0.0016(6) -0.0006(6) 0.0017(6)
C19 0.0145(7) 0.0182(7) 0.0193(7) -0.0017(6) 0.0022(6) 0.0007(6)
C20 0.0167(7) 0.0147(7) 0.0151(7) -0.0010(6) -0.0005(6) -0.0036(6)
C21 0.0185(8) 0.0133(7) 0.0165(7) 0.0004(6) -0.0024(6) 0.0005(6)
C22 0.0141(7) 0.0135(7) 0.0168(7) -0.0017(5) 0.0008(6) 0.0007(6)
C23 0.0180(8) 0.0183(7) 0.0181(7) -0.0017(6) -0.0014(6) 0.0004(6)
N23 0.0259(8) 0.0292(8) 0.0198(7) 0.0038(6) 0.0042(6) 0.0013(6)

loop_
_atom_type_symbol
_atom_type_description
_atom_type_scat_dispersion_real
_atom_type_scat_dispersion_imag
_atom_type_scat_source
C C 0.0181 0.0091 'International Tables Vol C Tables 4.2.6.8 and 6.1.1.4'
H H 0.0000 0.0000 'International Tables Vol C Tables 4.2.6.8 and 6.1.1.4'
N N 0.0311 0.0180 'International Tables Vol C Tables 4.2.6.8 and 6.1.1.4'
O O 0.0492 0.0322 'International Tables Vol C Tables 4.2.6.8 and 6.1.1.4'

loop_
_geom_angle_atom_site_label_1
_geom_angle_atom_site_label_2
_geom_angle_atom_site_label_3
_geom_angle
O1 C1 C10 109.16(12)
O1 C1 C2 109.10(12)
C10 C1 C2 115.59(12)
O1 C1 H1 107.9(10)
C10 C1 H1 108.8(10)
C2 C1 H1 106.0(10)
C1 O1 C5 110.55(11)
C17 C2 C3 111.54(12)
C17 C2 C1 113.49(12)
C3 C2 C1 108.04(12)
C17 C2 H2 108.9(12)
C3 C2 H2 110.2(12)
C1 C2 H2 104.3(12)
C4 C3 C9 119.30(14)
C4 C3 C2 120.42(14)
C9 C3 C2 120.27(14)
C3 C4 C6 119.96(14)
C3 C4 C5 120.84(13)
C6 C4 C5 119.17(14)
O1 C5 C4 113.08(12)
O1 C5 H5A 108.1(11)
C4 C5 H5A 109.1(12)
O1 C5 H5B 108.7(10)
C4 C5 H5B 109.2(11)
H5A C5 H5B 108.6(16)
C7 C6 C4 120.15(15)
C7 C6 H6 119.9(12)
C4 C6 H6 119.9(12)
C6 C7 C8 120.29(14)
C6 C7 H7 120.0(12)
C8 C7 H7 119.7(12)
C9 C8 C7 119.48(15)
C9 C8 H8 120.8(12)
C7 C8 H8 119.7(12)
C8 C9 C3 120.80(15)
C8 C9 H9 119.4(12)
C3 C9 H9 119.8(12)
C15 C10 C11 118.45(14)
C15 C10 C1 119.74(14)
C11 C10 C1 121.78(14)
C12 C11 C10 120.69(15)
C12 C11 H11 119.3(11)
C10 C11 H11 120.0(11)
C11 C12 C13 120.30(15)
C11 C12 H12 120.4(12)
C13 C12 H12 119.3(12)
O13 C13 C12 115.73(14)
O13 C13 C14 124.30(14)
C12 C13 C14 119.97(14)
C13 O13 C16 116.61(12)
C15 C14 C13 119.02(14)
C15 C14 H14 119.7(12)
C13 C14 H14 121.3(12)
C10 C15 C14 121.56(14)
C10 C15 H15 119.2(14)
C14 C15 H15 119.2(14)
O13 C16 H16A 112.0(13)
O13 C16 H16B 108.8(13)
H16A C16 H16B 109.5(19)
O13 C16 H16C 105.8(14)
H16A C16 H16C 107.2(19)
H16B C16 H16C 113.6(17)
C22 C17 C18 118.45(14)
C22 C17 C2 119.80(14)
C18 C17 C2 121.74(13)
C19 C18 C17 120.76(14)
C19 C18 H18 118.0(13)
C17 C18 H18 121.2(13)
C18 C19 C20 119.92(15)
C18 C19 H19 119.9(13)
C20 C19 H19 120.2(13)
C19 C20 C21 120.39(14)
C19 C20 C23 119.08(15)
C21 C20 C23 120.50(14)
C22 C21 C20 118.69(14)
C22 C21 H21 120.9(13)
C20 C21 H21 120.4(12)
C21 C22 C17 121.78(15)
C21 C22 H22 119.8(12)
C17 C22 H22 118.4(12)
N23 C23 C20 177.88(19)

loop_
_geom_bond_atom_site_label_1
_geom_bond_atom_site_label_2
_geom_bond_distance
C1 O1 1.4294(18)
C1 C10 1.5113(19)
C1 C2 1.553(2)
C1 H1 1.021(19)
O1 C5 1.4307(17)
C2 C17 1.520(2)
C2 C3 1.521(2)
C2 H2 0.93(2)
C3 C4 1.393(2)
C3 C9 1.396(2)
C4 C6 1.397(2)
C4 C5 1.511(2)
C5 H5A 1.00(2)
C5 H5B 0.992(19)
C6 C7 1.384(2)
C6 H6 0.95(2)
C7 C8 1.393(2)
C7 H7 0.96(2)
C8 C9 1.387(2)
C8 H8 0.95(2)
C9 H9 0.94(2)
C10 C15 1.390(2)
C10 C11 1.399(2)
C11 C12 1.387(2)
C11 H11 0.97(2)
C12 C13 1.391(2)
C12 H12 0.97(2)
C13 O13 1.3711(18)
C13 C14 1.397(2)
O13 C16 1.430(2)
C14 C15 1.396(2)
C14 H14 0.96(2)
C15 H15 0.95(2)
C16 H16A 0.98(2)
C16 H16B 0.98(2)
C16 H16C 0.99(2)
C17 C22 1.396(2)
C17 C18 1.397(2)
C18 C19 1.388(2)
C18 H18 0.99(2)
C19 C20 1.396(2)
C19 H19 0.96(2)
C20 C21 1.397(2)
C20 C23 1.450(2)
C21 C22 1.392(2)
C21 H21 0.99(2)
C22 H22 0.96(2)
C23 N23 1.147(2)

loop_
_geom_torsion_atom_site_label_1
_geom_torsion_atom_site_label_2
_geom_torsion_atom_site_label_3
_geom_torsion_atom_site_label_4
_geom_torsion
C10 C1 O1 C5 -161.47(11)
C2 C1 O1 C5 71.35(14)
O1 C1 C2 C17 68.87(15)
C10 C1 C2 C17 -54.56(18)
O1 C1 C2 C3 -55.36(15)
C10 C1 C2 C3 -178.80(13)
C17 C2 C3 C4 -102.21(16)
C1 C2 C3 C4 23.18(19)
C17 C2 C3 C9 76.41(18)
C1 C2 C3 C9 -158.19(13)
C9 C3 C4 C6 -1.4(2)
C2 C3 C4 C6 177.20(14)
C9 C3 C4 C5 176.65(13)
C2 C3 C4 C5 -4.7(2)
C1 O1 C5 C4 -49.74(16)
C3 C4 C5 O1 16.4(2)
C6 C4 C5 O1 -165.47(13)
C3 C4 C6 C7 1.0(2)
C5 C4 C6 C7 -177.09(14)
C4 C6 C7 C8 0.2(2)
C6 C7 C8 C9 -1.0(2)
C7 C8 C9 C3 0.6(2)
C4 C3 C9 C8 0.6(2)
C2 C3 C9 C8 -178.01(14)
O1 C1 C10 C15 147.26(14)
C2 C1 C10 C15 -89.34(17)
O1 C1 C10 C11 -30.97(19)
C2 C1 C10 C11 92.43(18)
C15 C10 C11 C12 0.3(2)
C1 C10 C11 C12 178.57(14)
C10 C11 C12 C13 -0.2(2)
C11 C12 C13 O13 179.14(14)
C11 C12 C13 C14 0.0(2)
C12 C13 O13 C16 -171.99(13)
C14 C13 O13 C16 7.1(2)
O13 C13 C14 C15 -179.00(14)
C12 C13 C14 C15 0.1(2)
C11 C10 C15 C14 -0.3(2)
C1 C10 C15 C14 -178.54(14)
C13 C14 C15 C10 0.1(2)
C3 C2 C17 C22 -142.70(14)
C1 C2 C17 C22 94.98(16)
C3 C2 C17 C18 36.5(2)
C1 C2 C17 C18 -85.85(17)
C22 C17 C18 C19 -0.7(2)
C2 C17 C18 C19 -179.89(14)
C17 C18 C19 C20 -0.5(2)
C18 C19 C20 C21 1.4(2)
C18 C19 C20 C23 -176.62(15)
C19 C20 C21 C22 -1.0(2)
C23 C20 C21 C22 176.93(15)
C20 C21 C22 C17 -0.2(2)
C18 C17 C22 C21 1.1(2)
C2 C17 C22 C21 -179.75(14)
